data_4518079
loop_
_publ_author_name
'Li, Yun-Wu'
'Zhang, Wen-Jie'
'Li, Jing'
'Ma, Hui-Yan'
'Du, Hong-Mei'
'Li, Da-Cheng'
'Wang, Su-Na'
'Zhao, Jin-Sheng'
'Dou, Jian-Min'
'Xu, Liqiang'

_publ_section_title
;
 Fe-MOF-Derived Efficient ORR/OER Bifunctional Electrocatalyst for
 Rechargeable Zinc-Air Batteries.
;
_journal_name_full 'ACS applied materials &amp; interfaces'
_journal_paper_doi 10.1021/acsami.0c11945
_journal_year 2020
_chemical_formula_sum 'C14.5 H8 Cl0 Fe2 N0 O10'
_chemical_formula_weight 453.91
_space_group_crystal_system cubic
_space_group_IT_number 225
_space_group_name_Hall '-F 4 2 3'
_space_group_name_H-M_alt 'F m -3 m'
_atom_sites_solution_hydrogens geom
_atom_sites_solution_primary direct
_atom_sites_solution_secondary difmap
_audit_creation_method SHELXL-2014/7
_cell_angle_alpha 90
_cell_angle_beta 90
_cell_angle_gamma 90
_cell_formula_units_Z 24
_cell_length_a 26.828(14)
_cell_length_b 26.828(14)
_cell_length_c 26.828(14)
_cell_measurement_reflns_used 23934
_cell_measurement_temperature 298(2)
_cell_measurement_theta_max 25.013
_cell_measurement_theta_min 2.147
_cell_volume 19309(17)
_computing_structure_refinement 'SHELXL-2014/7 (Sheldrick, 2014)'
_computing_structure_solution 'SHELXS-97 (Sheldrick, 1990)'
_diffrn_ambient_temperature 298(2)
_diffrn_measured_fraction_theta_full 0.998
_diffrn_measured_fraction_theta_max 0.998
_diffrn_measurement_device_type 'CCD area detector'
_diffrn_measurement_method \w
_diffrn_radiation_type MoK\a
_diffrn_radiation_wavelength 0.71073
_diffrn_reflns_av_R_equivalents 0.1461
_diffrn_reflns_av_unetI/netI 0.0408
_diffrn_reflns_Laue_measured_fraction_full 0.998
_diffrn_reflns_Laue_measured_fraction_max 0.998
_diffrn_reflns_limit_h_max 31
_diffrn_reflns_limit_h_min -31
_diffrn_reflns_limit_k_max 23
_diffrn_reflns_limit_k_min -31
_diffrn_reflns_limit_l_max 31
_diffrn_reflns_limit_l_min -31
_diffrn_reflns_number 23934
_diffrn_reflns_point_group_measured_fraction_full 0.998
_diffrn_reflns_point_group_measured_fraction_max 0.998
_diffrn_reflns_theta_full 25.013
_diffrn_reflns_theta_max 25.013
_diffrn_reflns_theta_min 2.147
_diffrn_source 'fine-focus sealed tube'
_exptl_absorpt_coefficient_mu 0.929
_exptl_absorpt_correction_type 'multi-scan(SADABS; Sheldrick,1996)'
_exptl_crystal_colour Yellow
_exptl_crystal_density_diffrn 0.937
_exptl_crystal_density_method 'not measured'
_exptl_crystal_description tri-prism
_exptl_crystal_F_000 5448
_exptl_crystal_size_max 0.260
_exptl_crystal_size_mid 0.120
_exptl_crystal_size_min 0.120
_refine_diff_density_max 1.302
_refine_diff_density_min -0.623
_refine_diff_density_rms 0.188
_refine_ls_extinction_coef 0.00003(5)
_refine_ls_extinction_expression Fc^*^=kFc[1+0.001xFc^2^\l^3^/sin(2\q)]^-1/4^
_refine_ls_extinction_method 'SHELXL-2014/7 (Sheldrick 2014'
_refine_ls_goodness_of_fit_ref 1.053
_refine_ls_hydrogen_treatment constr
_refine_ls_matrix_type full
_refine_ls_number_parameters 48
_refine_ls_number_reflns 919
_refine_ls_number_restraints 6
_refine_ls_restrained_S_all 1.062
_refine_ls_R_factor_all 0.1461
_refine_ls_R_factor_gt 0.1189
_refine_ls_shift/su_max 3.547
_refine_ls_shift/su_mean 0.074
_refine_ls_structure_factor_coef Fsqd
_refine_ls_weighting_details 'w=1/[\s^2^(Fo^2^)+(0.2600P)^2^] where P=(Fo^2^+2Fc^2^)/3'
_refine_ls_weighting_scheme calc
_refine_ls_wR_factor_gt 0.3334
_refine_ls_wR_factor_ref 0.3602
_reflns_Friedel_coverage 0.000
_reflns_number_gt 553
_reflns_number_total 919
_reflns_threshold_expression 'I > 2\s(I)'
_cod_data_source_file am0c11945_si_002.cif
_cod_data_source_block 180829d
_cod_original_cell_volume 19310(31)
_cod_original_formula_sum 'C14.50 H8 Cl0 Fe2 N0 O10'
_cod_database_code 4518079
_shelx_shelxl_version_number 2014/7
_shelx_space_group_comment
;
The symmetry employed for this shelxl refinement is uniquely defined
by the following loop, which should always be used as a source of
symmetry information in preference to the above space-group names.
They are only intended as comments.
;
_shelx_estimated_absorpt_t_min 0.794
_shelx_estimated_absorpt_t_max 0.897

loop_
_space_group_symop_operation_xyz
'x, y, z'
'-x, -y, z'
'-x, y, -z'
'x, -y, -z'
'z, x, y'
'z, -x, -y'
'-z, -x, y'
'-z, x, -y'
'y, z, x'
'-y, z, -x'
'y, -z, -x'
'-y, -z, x'
'y, x, -z'
'-y, -x, -z'
'y, -x, z'
'-y, x, z'
'x, z, -y'
'-x, z, y'
'-x, -z, -y'
'x, -z, y'
'z, y, -x'
'z, -y, x'
'-z, y, x'
'-z, -y, -x'
'x, y+1/2, z+1/2'
'-x, -y+1/2, z+1/2'
'-x, y+1/2, -z+1/2'
'x, -y+1/2, -z+1/2'
'z, x+1/2, y+1/2'
'z, -x+1/2, -y+1/2'
'-z, -x+1/2, y+1/2'
'-z, x+1/2, -y+1/2'
'y, z+1/2, x+1/2'
'-y, z+1/2, -x+1/2'
'y, -z+1/2, -x+1/2'
'-y, -z+1/2, x+1/2'
'y, x+1/2, -z+1/2'
'-y, -x+1/2, -z+1/2'
'y, -x+1/2, z+1/2'
'-y, x+1/2, z+1/2'
'x, z+1/2, -y+1/2'
'-x, z+1/2, y+1/2'
'-x, -z+1/2, -y+1/2'
'x, -z+1/2, y+1/2'
'z, y+1/2, -x+1/2'
'z, -y+1/2, x+1/2'
'-z, y+1/2, x+1/2'
'-z, -y+1/2, -x+1/2'
'x+1/2, y, z+1/2'
'-x+1/2, -y, z+1/2'
'-x+1/2, y, -z+1/2'
'x+1/2, -y, -z+1/2'
'z+1/2, x, y+1/2'
'z+1/2, -x, -y+1/2'
'-z+1/2, -x, y+1/2'
'-z+1/2, x, -y+1/2'
'y+1/2, z, x+1/2'
'-y+1/2, z, -x+1/2'
'y+1/2, -z, -x+1/2'
'-y+1/2, -z, x+1/2'
'y+1/2, x, -z+1/2'
'-y+1/2, -x, -z+1/2'
'y+1/2, -x, z+1/2'
'-y+1/2, x, z+1/2'
'x+1/2, z, -y+1/2'
'-x+1/2, z, y+1/2'
'-x+1/2, -z, -y+1/2'
'x+1/2, -z, y+1/2'
'z+1/2, y, -x+1/2'
'z+1/2, -y, x+1/2'
'-z+1/2, y, x+1/2'
'-z+1/2, -y, -x+1/2'
'x+1/2, y+1/2, z'
'-x+1/2, -y+1/2, z'
'-x+1/2, y+1/2, -z'
'x+1/2, -y+1/2, -z'
'z+1/2, x+1/2, y'
'z+1/2, -x+1/2, -y'
'-z+1/2, -x+1/2, y'
'-z+1/2, x+1/2, -y'
'y+1/2, z+1/2, x'
'-y+1/2, z+1/2, -x'
'y+1/2, -z+1/2, -x'
'-y+1/2, -z+1/2, x'
'y+1/2, x+1/2, -z'
'-y+1/2, -x+1/2, -z'
'y+1/2, -x+1/2, z'
'-y+1/2, x+1/2, z'
'x+1/2, z+1/2, -y'
'-x+1/2, z+1/2, y'
'-x+1/2, -z+1/2, -y'
'x+1/2, -z+1/2, y'
'z+1/2, y+1/2, -x'
'z+1/2, -y+1/2, x'
'-z+1/2, y+1/2, x'
'-z+1/2, -y+1/2, -x'
'-x, -y, -z'
'x, y, -z'
'x, -y, z'
'-x, y, z'
'-z, -x, -y'
'-z, x, y'
'z, x, -y'
'z, -x, y'
'-y, -z, -x'
'y, -z, x'
'-y, z, x'
'y, z, -x'
'-y, -x, z'
'y, x, z'
'-y, x, -z'
'y, -x, -z'
'-x, -z, y'
'x, -z, -y'
'x, z, y'
'-x, z, -y'
'-z, -y, x'
'-z, y, -x'
'z, -y, -x'
'z, y, x'
'-x, -y+1/2, -z+1/2'
'x, y+1/2, -z+1/2'
'x, -y+1/2, z+1/2'
'-x, y+1/2, z+1/2'
'-z, -x+1/2, -y+1/2'
'-z, x+1/2, y+1/2'
'z, x+1/2, -y+1/2'
'z, -x+1/2, y+1/2'
'-y, -z+1/2, -x+1/2'
'y, -z+1/2, x+1/2'
'-y, z+1/2, x+1/2'
'y, z+1/2, -x+1/2'
'-y, -x+1/2, z+1/2'
'y, x+1/2, z+1/2'
'-y, x+1/2, -z+1/2'
'y, -x+1/2, -z+1/2'
'-x, -z+1/2, y+1/2'
'x, -z+1/2, -y+1/2'
'x, z+1/2, y+1/2'
'-x, z+1/2, -y+1/2'
'-z, -y+1/2, x+1/2'
'-z, y+1/2, -x+1/2'
'z, -y+1/2, -x+1/2'
'z, y+1/2, x+1/2'
'-x+1/2, -y, -z+1/2'
'x+1/2, y, -z+1/2'
'x+1/2, -y, z+1/2'
'-x+1/2, y, z+1/2'
'-z+1/2, -x, -y+1/2'
'-z+1/2, x, y+1/2'
'z+1/2, x, -y+1/2'
'z+1/2, -x, y+1/2'
'-y+1/2, -z, -x+1/2'
'y+1/2, -z, x+1/2'
'-y+1/2, z, x+1/2'
'y+1/2, z, -x+1/2'
'-y+1/2, -x, z+1/2'
'y+1/2, x, z+1/2'
'-y+1/2, x, -z+1/2'
'y+1/2, -x, -z+1/2'
'-x+1/2, -z, y+1/2'
'x+1/2, -z, -y+1/2'
'x+1/2, z, y+1/2'
'-x+1/2, z, -y+1/2'
'-z+1/2, -y, x+1/2'
'-z+1/2, y, -x+1/2'
'z+1/2, -y, -x+1/2'
'z+1/2, y, x+1/2'
'-x+1/2, -y+1/2, -z'
'x+1/2, y+1/2, -z'
'x+1/2, -y+1/2, z'
'-x+1/2, y+1/2, z'
'-z+1/2, -x+1/2, -y'
'-z+1/2, x+1/2, y'
'z+1/2, x+1/2, -y'
'z+1/2, -x+1/2, y'
'-y+1/2, -z+1/2, -x'
'y+1/2, -z+1/2, x'
'-y+1/2, z+1/2, x'
'y+1/2, z+1/2, -x'
'-y+1/2, -x+1/2, z'
'y+1/2, x+1/2, z'
'-y+1/2, x+1/2, -z'
'y+1/2, -x+1/2, -z'
'-x+1/2, -z+1/2, y'
'x+1/2, -z+1/2, -y'
'x+1/2, z+1/2, y'
'-x+1/2, z+1/2, -y'
'-z+1/2, -y+1/2, x'
'-z+1/2, y+1/2, -x'
'z+1/2, -y+1/2, -x'
'z+1/2, y+1/2, x'

loop_
_atom_site_label
_atom_site_type_symbol
_atom_site_fract_x
_atom_site_fract_y
_atom_site_fract_z
_atom_site_U_iso_or_equiv
_atom_site_adp_type
_atom_site_occupancy
_atom_site_site_symmetry_order
_atom_site_calc_flag
_atom_site_refinement_flags_posn
_atom_site_refinement_flags_adp
_atom_site_refinement_flags_occupancy
_atom_site_disorder_assembly
_atom_site_disorder_group
Fe1 Fe 0.78902(5) 0.78902(5) 0.5000 0.0728(10) Uani 1 4 d S T P . .
O1 O 0.8162(2) 0.7411(2) 0.4455(2) 0.103(2) Uani 1 1 d . . . . .
O1W O 0.8484(3) 0.8484(3) 0.5000 0.104(7) Uani 0.5 4 d S TU P . .
H1W1 H 0.8459 0.8755 0.4785 0.124 Uiso 0.25 1 calc R U P . .
H1W2 H 0.8755 0.8459 0.5215 0.124 Uiso 0.25 1 calc R U P . .
C3 C 0.8652(3) 0.6985(4) 0.3652(3) 0.087(3) Uani 1 2 d S T P . .
H3 H 0.8798 0.7264 0.3798 0.105 Uiso 1 2 calc R U P . .
C2 C 0.8222(3) 0.6778(3) 0.3865(4) 0.085(3) Uani 1 2 d S T P . .
C1 C 0.7973(3) 0.7027(3) 0.4287(4) 0.084(3) Uani 1 2 d S T P . .
O2W O 0.8706(17) 0.8706(17) 0.655(2) 0.29(5) Uani 0.25 2 d S T P . .

loop_
_atom_site_aniso_label
_atom_site_aniso_U_11
_atom_site_aniso_U_22
_atom_site_aniso_U_33
_atom_site_aniso_U_23
_atom_site_aniso_U_13
_atom_site_aniso_U_12
Fe1 0.0749(11) 0.0749(11) 0.0684(14) 0.000 0.000 -0.0155(8)
O1 0.115(5) 0.108(4) 0.087(4) -0.019(3) 0.012(3) -0.001(3)
O1W 0.078(7) 0.078(7) 0.155(14) 0.000 0.000 -0.069(9)
C3 0.089(4) 0.083(6) 0.089(4) -0.004(4) -0.003(5) -0.004(4)
C2 0.086(4) 0.086(4) 0.081(6) -0.005(4) 0.005(4) -0.007(5)
C1 0.088(4) 0.088(4) 0.075(6) -0.010(4) 0.010(4) -0.009(6)
O2W 0.37(7) 0.37(7) 0.15(5) -0.06(3) -0.06(3) -0.18(7)

loop_
_atom_type_symbol
_atom_type_description
_atom_type_scat_dispersion_real
_atom_type_scat_dispersion_imag
_atom_type_scat_source
C C 0.0033 0.0016 'International Tables Vol C Tables 4.2.6.8 and 6.1.1.4'
H H 0.0000 0.0000 'International Tables Vol C Tables 4.2.6.8 and 6.1.1.4'
N N 0.0061 0.0033 'International Tables Vol C Tables 4.2.6.8 and 6.1.1.4'
O O 0.0106 0.0060 'International Tables Vol C Tables 4.2.6.8 and 6.1.1.4'
Cl Cl 0.1484 0.1585 'International Tables Vol C Tables 4.2.6.8 and 6.1.1.4'
Fe Fe 0.3463 0.8444 'International Tables Vol C Tables 4.2.6.8 and 6.1.1.4'

loop_
_geom_angle_atom_site_label_1
_geom_angle_atom_site_label_2
_geom_angle_atom_site_label_3
_geom_angle
_geom_angle_site_symmetry_1
_geom_angle_site_symmetry_3
_geom_angle_publ_flag
O1 Fe1 O1 158.2(4) 110 98_556 ?
O1 Fe1 O1 89.4(3) 110 13_556 ?
O1 Fe1 O1 86.5(3) 98_556 13_556 ?
O1 Fe1 O1 86.5(3) 110 . ?
O1 Fe1 O1 89.4(3) 98_556 . ?
O1 Fe1 O1 158.2(4) 13_556 . ?
O1 Fe1 O1W 100.89(18) 110 . ?
O1 Fe1 O1W 100.89(18) 98_556 . ?
O1 Fe1 O1W 100.89(18) 13_556 . ?
O1 Fe1 O1W 100.88(18) . . ?
O1 Fe1 Fe1 79.11(18) 110 169_666 ?
O1 Fe1 Fe1 79.11(18) 98_556 169_666 ?
O1 Fe1 Fe1 79.11(18) 13_556 169_666 ?
O1 Fe1 Fe1 79.12(18) . 169_666 ?
O1W Fe1 Fe1 180.00(8) . 169_666 ?
C1 O1 Fe1 129.0(6) . . ?
C2 C3 C2 121.0(11) . 78_566 ?
C3 C2 C3 119.0(11) . 60_664 ?
C3 C2 C1 120.4(5) . . ?
C3 C2 C1 120.4(5) 60_664 . ?
O1 C1 O1 123.6(10) . 181_665 ?
O1 C1 C2 118.2(5) . . ?
O1 C1 C2 118.2(5) 181_665 . ?
Q2 O2W O2W 58(4) . 35_566 ?
Q2 O2W O2W 58(4) . 56_656 ?
O2W O2W O2W 60.00(3) 35_566 56_656 ?
O2W Q2 O2W 64(8) 35_566 56_656 ?
O2W Q2 O2W 64(8) 35_566 . ?
O2W Q2 O2W 64(8) 56_656 . ?

loop_
_geom_bond_atom_site_label_1
_geom_bond_atom_site_label_2
_geom_bond_distance
_geom_bond_site_symmetry_2
_geom_bond_publ_flag
Fe1 O1 2.079(6) 110 ?
Fe1 O1 2.079(6) 98_556 ?
Fe1 O1 2.079(6) 13_556 ?
Fe1 O1 2.079(6) . ?
Fe1 O1W 2.253(13) . ?
Fe1 Fe1 2.961(4) 169_666 ?
O1 C1 1.234(7) . ?
C3 C2 1.402(7) . ?
C3 C2 1.402(7) 78_566 ?
C2 C3 1.402(7) 60_664 ?
C2 C1 1.474(14) . ?
C1 O1 1.234(7) 181_665 ?
O2W Q2 0.93(9) . ?
O2W O2W 0.99(9) 35_566 ?
O2W O2W 0.99(10) 56_656 ?
Q2 O2W 0.93(9) 35_566 ?
Q2 O2W 0.93(9) 56_656 ?
